data_7109792
loop_
_publ_author_name
'Chen, Tieqiao'
'Guo, Cancheng'
'Goto, Midori'
'Han, Li-Biao'

_publ_section_title
;
 A Br\/onsted acid-catalyzed generation of palladium complexes:
 efficient head-to-tail dimerization of alkynes
;
_journal_coden_ASTM CHCOFS
_journal_issue 68
_journal_name_full
;
 Chemical Communications (Cambridge, United Kingdom)
;
_journal_page_first 7498
_journal_page_last 7500
_journal_paper_doi 10.1039/c3cc43131b
_journal_volume 49
_journal_year 2013
_chemical_formula_sum 'C32 H47 O2 P3 Pd'
_chemical_formula_weight 663.01
_space_group_IT_number 29
_symmetry_cell_setting orthorhombic
_symmetry_space_group_name_Hall 'P 2c -2ac'
_symmetry_space_group_name_H-M 'P c a 21'
_atom_sites_solution_hydrogens geom
_atom_sites_solution_primary direct
_atom_sites_solution_secondary difmap
_audit_creation_method SHELXL-97
_cell_angle_alpha 90.00
_cell_angle_beta 90.00
_cell_angle_gamma 90.00
_cell_formula_units_Z 4
_cell_length_a 18.456(3)
_cell_length_b 14.233(2)
_cell_length_c 12.5508(19)
_cell_measurement_reflns_used 9951
_cell_measurement_temperature 183(2)
_cell_measurement_theta_max 28.28
_cell_measurement_theta_min 2.43
_cell_volume 3296.9(9)
_computing_cell_refinement 'Bruker SAINT'
_computing_data_collection 'Bruker APEX2'
_computing_data_reduction 'Bruker SAINT'
_computing_molecular_graphics 'Bruker SHELXTL'
_computing_publication_material 'Bruker SHELXTL'
_computing_structure_refinement 'SHELXL-97 (Sheldrick, 1997)'
_computing_structure_solution 'SHELXS-97 (Sheldrick, 1990)'
_diffrn_ambient_temperature 183(2)
_diffrn_measured_fraction_theta_full 0.997
_diffrn_measured_fraction_theta_max 0.997
_diffrn_measurement_device_type 'Bruker APEX-II CCD'
_diffrn_measurement_method '\f and \w scans'
_diffrn_radiation_monochromator graphite
_diffrn_radiation_source 'fine-focus sealed tube'
_diffrn_radiation_type MoK\a
_diffrn_radiation_wavelength 0.71073
_diffrn_reflns_av_R_equivalents 0.0234
_diffrn_reflns_av_sigmaI/netI 0.0201
_diffrn_reflns_limit_h_max 23
_diffrn_reflns_limit_h_min -23
_diffrn_reflns_limit_k_max 18
_diffrn_reflns_limit_k_min -18
_diffrn_reflns_limit_l_max 16
_diffrn_reflns_limit_l_min -16
_diffrn_reflns_number 35035
_diffrn_reflns_theta_full 27.50
_diffrn_reflns_theta_max 27.50
_diffrn_reflns_theta_min 1.43
_diffrn_standards_number 0
_exptl_absorpt_coefficient_mu 0.734
_exptl_absorpt_correction_T_max 0.9302
_exptl_absorpt_correction_T_min 0.7577
_exptl_absorpt_correction_type multi-scan
_exptl_absorpt_process_details sadabs
_exptl_crystal_colour colourless
_exptl_crystal_density_diffrn 1.336
_exptl_crystal_density_method 'not measured'
_exptl_crystal_description plate
_exptl_crystal_F_000 1384
_exptl_crystal_size_max 0.40
_exptl_crystal_size_mid 0.40
_exptl_crystal_size_min 0.10
_refine_diff_density_max 0.719
_refine_diff_density_min -0.391
_refine_diff_density_rms 0.049
_refine_ls_abs_structure_details 'Flack H D (1983), Acta Cryst. A39, 876-881'
_refine_ls_abs_structure_Flack 0.024(18)
_refine_ls_extinction_method none
_refine_ls_goodness_of_fit_ref 1.022
_refine_ls_hydrogen_treatment constr
_refine_ls_matrix_type full
_refine_ls_number_parameters 349
_refine_ls_number_reflns 7483
_refine_ls_number_restraints 6
_refine_ls_restrained_S_all 1.027
_refine_ls_R_factor_all 0.0279
_refine_ls_R_factor_gt 0.0241
_refine_ls_shift/su_max 0.014
_refine_ls_shift/su_mean 0.001
_refine_ls_structure_factor_coef Fsqd
_refine_ls_weighting_details 'calc w=1/[\s^2^(Fo^2^)+(0.0284P)^2^+1.7546P] where P=(Fo^2^+2Fc^2^)/3'
_refine_ls_weighting_scheme calc
_refine_ls_wR_factor_gt 0.0591
_refine_ls_wR_factor_ref 0.0610
_reflns_number_gt 6950
_reflns_number_total 7483
_reflns_threshold_expression >2sigma(I)
_cod_data_source_file hanChen2aa.txt
_cod_data_source_block hanchen2aa
_cod_original_sg_symbol_H-M Pca2(1)
_cod_database_code 7109792

loop_
_symmetry_equiv_pos_as_xyz
'x, y, z'
'-x, -y, z+1/2'
'-x+1/2, y, z+1/2'
'x+1/2, -y, z'

loop_
_atom_site_label
_atom_site_type_symbol
_atom_site_fract_x
_atom_site_fract_y
_atom_site_fract_z
_atom_site_U_iso_or_equiv
_atom_site_adp_type
_atom_site_occupancy
_atom_site_symmetry_multiplicity
_atom_site_calc_flag
_atom_site_refinement_flags
C1 C 0.86993(14) 0.88068(18) 0.1735(2) 0.0393(6) Uani 1 1 d .
C2 C 0.83856(12) 0.95778(16) 0.2374(3) 0.0436(6) Uani 1 1 d .
C3 C 0.81620(17) 1.0424(2) 0.1916(4) 0.0707(11) Uani 1 1 d .
H3 H 0.8207 1.0512 0.1169 0.085 Uiso 1 1 calc R
C4 C 0.78737(18) 1.1142(2) 0.2543(7) 0.0921(16) Uani 1 1 d .
H4 H 0.7733 1.1717 0.2219 0.111 Uiso 1 1 calc R
C5 C 0.7791(2) 1.1030(3) 0.3619(5) 0.0914(17) Uani 1 1 d .
H5 H 0.7585 1.1521 0.4032 0.110 Uiso 1 1 calc R
C6 C 0.80058(18) 1.0201(3) 0.4109(4) 0.0716(12) Uani 1 1 d .
H6 H 0.7947 1.0122 0.4855 0.086 Uiso 1 1 calc R
C7 C 0.83071(16) 0.9490(2) 0.3498(3) 0.0525(8) Uani 1 1 d .
H7 H 0.8465 0.8930 0.3837 0.063 Uiso 1 1 calc R
C8 C 0.85598(18) 0.8718(3) 0.0707(3) 0.0575(8) Uani 1 1 d .
H8A H 0.8251 0.9157 0.0362 0.069 Uiso 1 1 calc R
H8B H 0.8768 0.8216 0.0314 0.069 Uiso 1 1 calc R
C9 C 1.13999(14) 0.62601(17) 0.3479(2) 0.0341(5) Uani 1 1 d .
C10 C 1.20875(14) 0.61304(19) 0.3055(2) 0.0428(6) Uani 1 1 d .
H10 H 1.2141 0.5992 0.2318 0.051 Uiso 1 1 calc R
C11 C 1.27004(16) 0.6201(2) 0.3700(3) 0.0584(9) Uani 1 1 d .
H11 H 1.3168 0.6112 0.3400 0.070 Uiso 1 1 calc R
C12 C 1.26337(18) 0.6401(2) 0.4773(3) 0.0567(10) Uani 1 1 d .
H12 H 1.3052 0.6445 0.5211 0.068 Uiso 1 1 calc R
C13 C 1.19607(19) 0.6532(2) 0.5196(3) 0.0545(8) Uani 1 1 d .
H13 H 1.1911 0.6672 0.5932 0.065 Uiso 1 1 calc R
C14 C 1.13417(16) 0.6463(2) 0.4556(2) 0.0460(6) Uani 1 1 d .
H14 H 1.0877 0.6557 0.4863 0.055 Uiso 1 1 calc R
C15 C 1.02721(12) 0.49904(18) 0.27663(18) 0.0321(5) Uani 1 1 d .
C16 C 1.02199(15) 0.4411(2) 0.1892(2) 0.0411(6) Uani 1 1 d .
H16 H 1.0383 0.4627 0.1217 0.049 Uiso 1 1 calc R
C17 C 0.99280(17) 0.3504(2) 0.1988(3) 0.0501(8) Uani 1 1 d .
H17 H 0.9893 0.3108 0.1381 0.060 Uiso 1 1 calc R
C18 C 1.00384(14) 0.46505(19) 0.3755(2) 0.0384(6) Uani 1 1 d .
H18 H 1.0078 0.5039 0.4367 0.046 Uiso 1 1 calc R
C19 C 0.97487(15) 0.3753(2) 0.3854(2) 0.0461(7) Uani 1 1 d .
H19 H 0.9590 0.3531 0.4528 0.055 Uiso 1 1 calc R
C20 C 0.96931(17) 0.3189(2) 0.2967(3) 0.0500(8) Uani 1 1 d .
H20 H 0.9491 0.2578 0.3030 0.060 Uiso 1 1 calc R
C21 C 1.0891(2) 0.8794(3) 0.3513(3) 0.0552(9) Uani 1 1 d .
H21A H 1.1162 0.8194 0.3483 0.066 Uiso 1 1 calc R
H21B H 1.1250 0.9311 0.3512 0.066 Uiso 1 1 calc R
C22 C 1.0464(3) 0.8829(4) 0.4545(3) 0.0818(14) Uani 1 1 d .
H22A H 1.0207 0.9431 0.4593 0.123 Uiso 1 1 calc R
H22B H 1.0796 0.8768 0.5150 0.123 Uiso 1 1 calc R
H22C H 1.0113 0.8313 0.4558 0.123 Uiso 1 1 calc R
C23 C 1.0945(2) 0.8606(2) 0.1241(3) 0.0539(9) Uani 1 1 d .
H23A H 1.1337 0.9081 0.1213 0.065 Uiso 1 1 calc R
H23B H 1.1171 0.7987 0.1380 0.065 Uiso 1 1 calc R
C24 C 1.0558(2) 0.8578(3) 0.0172(3) 0.0701(12) Uani 1 1 d .
H24A H 1.0153 0.8134 0.0209 0.105 Uiso 1 1 calc R
H24B H 1.0898 0.8377 -0.0383 0.105 Uiso 1 1 calc R
H24C H 1.0373 0.9205 0.0000 0.105 Uiso 1 1 calc R
C25 C 1.01455(15) 1.01506(18) 0.2204(3) 0.0484(8) Uani 1 1 d .
H25A H 0.9830 1.0246 0.1575 0.058 Uiso 1 1 calc R
H25B H 0.9868 1.0353 0.2839 0.058 Uiso 1 1 calc R
C26 C 1.0806(2) 1.0792(2) 0.2091(4) 0.0844(16) Uani 1 1 d .
H26A H 1.1123 1.0713 0.2711 0.127 Uiso 1 1 calc R
H26B H 1.0646 1.1448 0.2047 0.127 Uiso 1 1 calc R
H26C H 1.1072 1.0627 0.1442 0.127 Uiso 1 1 calc R
C27 C 0.8431(2) 0.5825(2) 0.1876(3) 0.0644(8) Uani 1 1 d U
H27A H 0.8835 0.5423 0.2127 0.077 Uiso 1 1 calc R
H27B H 0.7977 0.5463 0.1962 0.077 Uiso 1 1 calc R
C28 C 0.8536(3) 0.6024(3) 0.0753(4) 0.0919(15) Uani 1 1 d U
H28A H 0.8152 0.6445 0.0503 0.138 Uiso 1 1 calc R
H28B H 0.8520 0.5436 0.0347 0.138 Uiso 1 1 calc R
H28C H 0.9009 0.6326 0.0650 0.138 Uiso 1 1 calc R
C29 C 0.8463(2) 0.6336(3) 0.4073(3) 0.0639(9) Uani 1 1 d U
H29A H 0.8040 0.5922 0.4200 0.077 Uiso 1 1 calc R
H29B H 0.8905 0.5943 0.4105 0.077 Uiso 1 1 calc R
C30 C 0.8497(3) 0.7069(4) 0.4945(3) 0.0946(16) Uani 1 1 d .
H30A H 0.8937 0.7446 0.4860 0.142 Uiso 1 1 calc R
H30B H 0.8505 0.6757 0.5642 0.142 Uiso 1 1 calc R
H30C H 0.8070 0.7477 0.4899 0.142 Uiso 1 1 calc R
C31 C 0.74750(13) 0.7335(2) 0.2689(3) 0.0504(8) Uani 1 1 d .
H31A H 0.7447 0.7849 0.3220 0.060 Uiso 1 1 calc R
H31B H 0.7393 0.7619 0.1979 0.060 Uiso 1 1 calc R
C32 C 0.68544(17) 0.6652(3) 0.2910(3) 0.0688(10) Uani 1 1 d .
H32A H 0.6851 0.6159 0.2365 0.103 Uiso 1 1 calc R
H32B H 0.6393 0.6993 0.2893 0.103 Uiso 1 1 calc R
H32C H 0.6921 0.6367 0.3614 0.103 Uiso 1 1 calc R
O1 O 1.00416(10) 0.68234(13) 0.31433(15) 0.0364(4) Uani 1 1 d .
O2 O 1.08236(11) 0.63498(15) 0.14959(15) 0.0459(5) Uani 1 1 d .
P1 P 0.83857(4) 0.68658(5) 0.27157(5) 0.03767(15) Uani 1 1 d U
P2 P 1.03302(3) 0.88922(4) 0.23290(7) 0.03781(15) Uani 1 1 d .
P3 P 1.06047(3) 0.61886(4) 0.26247(5) 0.03139(15) Uani 1 1 d .
Pd1 Pd 0.935569(8) 0.786722(10) 0.245050(18) 0.02778(5) Uani 1 1 d .

loop_
_atom_site_aniso_label
_atom_site_aniso_U_11
_atom_site_aniso_U_22
_atom_site_aniso_U_33
_atom_site_aniso_U_23
_atom_site_aniso_U_13
_atom_site_aniso_U_12
C1 0.0322(13) 0.0351(13) 0.0506(15) 0.0119(11) -0.0015(11) 0.0038(10)
C2 0.0269(10) 0.0289(10) 0.0749(18) 0.0052(16) -0.0057(16) 0.0022(8)
C3 0.0399(16) 0.0438(17) 0.129(3) 0.0184(19) -0.0044(18) 0.0082(14)
C4 0.0419(16) 0.0416(16) 0.193(5) -0.014(4) -0.014(4) 0.0096(12)
C5 0.040(2) 0.062(3) 0.172(5) -0.057(3) -0.013(3) 0.0047(17)
C6 0.0394(17) 0.071(2) 0.105(3) -0.045(2) 0.0006(18) -0.0009(17)
C7 0.0379(15) 0.0452(17) 0.074(2) -0.0164(15) -0.0001(14) -0.0035(13)
C8 0.0547(19) 0.066(2) 0.0521(18) 0.0170(16) -0.0072(14) 0.0105(16)
C9 0.0321(13) 0.0319(12) 0.0383(12) 0.0078(10) -0.0016(10) 0.0062(10)
C10 0.0339(13) 0.0401(14) 0.0543(17) -0.0011(12) 0.0041(12) 0.0008(11)
C11 0.0283(14) 0.0516(18) 0.095(3) -0.0047(17) -0.0006(15) -0.0014(13)
C12 0.047(2) 0.0430(15) 0.080(3) 0.0043(16) -0.0235(18) -0.0047(14)
C13 0.0598(19) 0.0567(19) 0.0471(17) 0.0066(14) -0.0145(15) 0.0038(16)
C14 0.0405(15) 0.0571(17) 0.0403(14) 0.0061(13) -0.0006(12) 0.0069(13)
C15 0.0275(11) 0.0347(12) 0.0341(12) 0.0046(9) -0.0029(9) 0.0101(9)
C16 0.0388(14) 0.0494(16) 0.0350(13) 0.0051(12) -0.0062(11) 0.0082(12)
C17 0.0498(18) 0.0482(18) 0.0523(16) -0.0082(14) -0.0171(14) 0.0083(14)
C18 0.0381(14) 0.0385(13) 0.0385(13) 0.0040(11) 0.0018(11) 0.0070(11)
C19 0.0385(15) 0.0493(16) 0.0505(16) 0.0123(13) 0.0048(12) 0.0034(12)
C20 0.0388(16) 0.0423(16) 0.069(2) 0.0048(15) -0.0058(14) -0.0004(13)
C21 0.0398(18) 0.0468(19) 0.079(2) 0.0009(17) -0.0154(16) -0.0026(15)
C22 0.096(3) 0.091(3) 0.058(2) -0.018(2) -0.033(2) 0.022(3)
C23 0.0448(18) 0.0393(17) 0.078(2) -0.0017(15) 0.0239(16) -0.0055(14)
C24 0.077(3) 0.065(2) 0.068(2) -0.0230(19) 0.027(2) -0.017(2)
C25 0.0483(15) 0.0285(12) 0.068(2) 0.0012(12) 0.0023(14) -0.0029(10)
C26 0.066(2) 0.0386(17) 0.148(5) 0.007(2) 0.009(2) -0.0161(15)
C27 0.0539(18) 0.0476(17) 0.0916(18) -0.0163(15) 0.0110(18) -0.0113(15)
C28 0.127(4) 0.075(3) 0.0736(19) -0.036(2) 0.012(3) -0.019(3)
C29 0.0510(19) 0.065(2) 0.0759(16) 0.0298(16) 0.0229(16) 0.0077(17)
C30 0.082(3) 0.157(5) 0.045(2) 0.024(3) -0.0029(19) -0.007(3)
C31 0.0249(11) 0.0533(15) 0.073(3) 0.0073(15) -0.0089(12) -0.0006(11)
C32 0.0333(15) 0.093(3) 0.080(2) 0.015(2) -0.0038(15) -0.0158(17)
O1 0.0319(9) 0.0386(9) 0.0386(9) 0.0050(8) 0.0014(7) 0.0114(8)
O2 0.0512(12) 0.0510(12) 0.0355(10) 0.0125(9) 0.0064(8) 0.0054(9)
P1 0.0329(3) 0.0341(3) 0.0460(4) -0.0010(3) 0.0091(3) -0.0045(2)
P2 0.0297(3) 0.0302(3) 0.0535(4) -0.0005(3) 0.0037(3) -0.0015(2)
P3 0.0296(3) 0.0368(3) 0.0278(4) 0.0067(2) 0.0019(2) 0.0081(2)
Pd1 0.02475(7) 0.02828(8) 0.03029(8) 0.00180(9) 0.00041(9) 0.00238(6)

loop_
_atom_type_symbol
_atom_type_description
_atom_type_scat_dispersion_real
_atom_type_scat_dispersion_imag
_atom_type_scat_source
C C 0.0033 0.0016 'International Tables Vol C Tables 4.2.6.8 and 6.1.1.4'
H H 0.0000 0.0000 'International Tables Vol C Tables 4.2.6.8 and 6.1.1.4'
O O 0.0106 0.0060 'International Tables Vol C Tables 4.2.6.8 and 6.1.1.4'
P P 0.1023 0.0942 'International Tables Vol C Tables 4.2.6.8 and 6.1.1.4'
Pd Pd -0.9988 1.0072 'International Tables Vol C Tables 4.2.6.8 and 6.1.1.4'

loop_
_geom_angle_atom_site_label_1
_geom_angle_atom_site_label_2
_geom_angle_atom_site_label_3
_geom_angle
C8 C1 C2 121.6(3)
C8 C1 Pd1 119.2(2)
C2 C1 Pd1 119.2(2)
C3 C2 C7 117.0(3)
C3 C2 C1 122.3(4)
C7 C2 C1 120.8(2)
C4 C3 C2 120.8(5)
C4 C3 H3 119.6
C2 C3 H3 119.6
C5 C4 C3 120.9(4)
C5 C4 H4 119.6
C3 C4 H4 119.6
C4 C5 C6 120.3(4)
C4 C5 H5 119.8
C6 C5 H5 119.8
C7 C6 C5 119.4(4)
C7 C6 H6 120.3
C5 C6 H6 120.3
C6 C7 C2 121.6(3)
C6 C7 H7 119.2
C2 C7 H7 119.2
C1 C8 H8A 120.0
C1 C8 H8B 120.0
H8A C8 H8B 120.0
C14 C9 C10 118.2(3)
C14 C9 P3 121.6(2)
C10 C9 P3 120.2(2)
C9 C10 C11 120.5(3)
C9 C10 H10 119.7
C11 C10 H10 119.7
C12 C11 C10 120.6(3)
C12 C11 H11 119.7
C10 C11 H11 119.7
C13 C12 C11 119.2(3)
C13 C12 H12 120.4
C11 C12 H12 120.4
C12 C13 C14 120.7(3)
C12 C13 H13 119.6
C14 C13 H13 119.6
C9 C14 C13 120.7(3)
C9 C14 H14 119.6
C13 C14 H14 119.6
C16 C15 C18 118.6(2)
C16 C15 P3 120.47(19)
C18 C15 P3 120.9(2)
C15 C16 C17 120.6(3)
C15 C16 H16 119.7
C17 C16 H16 119.7
C20 C17 C16 119.8(3)
C20 C17 H17 120.1
C16 C17 H17 120.1
C19 C18 C15 121.0(3)
C19 C18 H18 119.5
C15 C18 H18 119.5
C20 C19 C18 119.5(3)
C20 C19 H19 120.3
C18 C19 H19 120.3
C19 C20 C17 120.6(3)
C19 C20 H20 119.7
C17 C20 H20 119.7
C22 C21 P2 113.6(3)
C22 C21 H21A 108.9
P2 C21 H21A 108.9
C22 C21 H21B 108.9
P2 C21 H21B 108.9
H21A C21 H21B 107.7
C21 C22 H22A 109.5
C21 C22 H22B 109.5
H22A C22 H22B 109.5
C21 C22 H22C 109.5
H22A C22 H22C 109.5
H22B C22 H22C 109.5
C24 C23 P2 112.0(3)
C24 C23 H23A 109.2
P2 C23 H23A 109.2
C24 C23 H23B 109.2
P2 C23 H23B 109.2
H23A C23 H23B 107.9
C23 C24 H24A 109.5
C23 C24 H24B 109.5
H24A C24 H24B 109.5
C23 C24 H24C 109.5
H24A C24 H24C 109.5
H24B C24 H24C 109.5
C26 C25 P2 116.3(2)
C26 C25 H25A 108.2
P2 C25 H25A 108.2
C26 C25 H25B 108.2
P2 C25 H25B 108.2
H25A C25 H25B 107.4
C25 C26 H26A 109.5
C25 C26 H26B 109.5
H26A C26 H26B 109.5
C25 C26 H26C 109.5
H26A C26 H26C 109.5
H26B C26 H26C 109.5
C28 C27 P1 114.1(3)
C28 C27 H27A 108.7
P1 C27 H27A 108.7
C28 C27 H27B 108.7
P1 C27 H27B 108.7
H27A C27 H27B 107.6
C27 C28 H28A 109.5
C27 C28 H28B 109.5
H28A C28 H28B 109.5
C27 C28 H28C 109.5
H28A C28 H28C 109.5
H28B C28 H28C 109.5
C30 C29 P1 112.6(3)
C30 C29 H29A 109.1
P1 C29 H29A 109.1
C30 C29 H29B 109.1
P1 C29 H29B 109.1
H29A C29 H29B 107.8
C29 C30 H30A 109.5
C29 C30 H30B 109.5
H30A C30 H30B 109.5
C29 C30 H30C 109.5
H30A C30 H30C 109.5
H30B C30 H30C 109.5
C32 C31 P1 117.3(2)
C32 C31 H31A 108.0
P1 C31 H31A 108.0
C32 C31 H31B 108.0
P1 C31 H31B 108.0
H31A C31 H31B 107.2
C31 C32 H32A 109.5
C31 C32 H32B 109.5
H32A C32 H32B 109.5
C31 C32 H32C 109.5
H32A C32 H32C 109.5
H32B C32 H32C 109.5
P3 O1 Pd1 130.00(11)
C31 P1 C27 109.44(16)
C31 P1 C29 103.67(16)
C27 P1 C29 101.3(2)
C31 P1 Pd1 119.28(10)
C27 P1 Pd1 112.51(11)
C29 P1 Pd1 108.74(13)
C21 P2 C23 103.92(15)
C21 P2 C25 104.57(16)
C23 P2 C25 105.72(15)
C21 P2 Pd1 109.86(13)
C23 P2 Pd1 113.05(12)
C25 P2 Pd1 118.45(9)
O2 P3 O1 119.98(11)
O2 P3 C15 109.15(12)
O1 P3 C15 106.49(11)
O2 P3 C9 109.44(12)
O1 P3 C9 105.37(12)
C15 P3 C9 105.46(11)
C1 Pd1 O1 177.10(10)
C1 Pd1 P1 90.44(8)
O1 Pd1 P1 88.37(5)
C1 Pd1 P2 91.11(8)
O1 Pd1 P2 90.27(5)
P1 Pd1 P2 175.46(3)

loop_
_geom_bond_atom_site_label_1
_geom_bond_atom_site_label_2
_geom_bond_distance
C1 C8 1.322(4)
C1 C2 1.477(4)
C1 Pd1 2.015(3)
C2 C3 1.397(4)
C2 C7 1.424(5)
C3 C4 1.395(7)
C3 H3 0.9500
C4 C5 1.368(9)
C4 H4 0.9500
C5 C6 1.388(7)
C5 H5 0.9500
C6 C7 1.387(5)
C6 H6 0.9500
C7 H7 0.9500
C8 H8A 0.9500
C8 H8B 0.9500
C9 C14 1.386(4)
C9 C10 1.389(4)
C9 P3 1.821(3)
C10 C11 1.395(4)
C10 H10 0.9500
C11 C12 1.382(6)
C11 H11 0.9500
C12 C13 1.363(5)
C12 H12 0.9500
C13 C14 1.400(4)
C13 H13 0.9500
C14 H14 0.9500
C15 C16 1.376(3)
C15 C18 1.400(3)
C15 P3 1.821(3)
C16 C17 1.404(4)
C16 H16 0.9500
C17 C20 1.377(4)
C17 H17 0.9500
C18 C19 1.390(4)
C18 H18 0.9500
C19 C20 1.376(5)
C19 H19 0.9500
C20 H20 0.9500
C21 C22 1.517(6)
C21 P2 1.816(4)
C21 H21A 0.9900
C21 H21B 0.9900
C22 H22A 0.9800
C22 H22B 0.9800
C22 H22C 0.9800
C23 C24 1.521(6)
C23 P2 1.822(3)
C23 H23A 0.9900
C23 H23B 0.9900
C24 H24A 0.9800
C24 H24B 0.9800
C24 H24C 0.9800
C25 C26 1.529(4)
C25 P2 1.830(3)
C25 H25A 0.9900
C25 H25B 0.9900
C26 H26A 0.9800
C26 H26B 0.9800
C26 H26C 0.9800
C27 C28 1.451(6)
C27 P1 1.820(3)
C27 H27A 0.9900
C27 H27B 0.9900
C28 H28A 0.9800
C28 H28B 0.9800
C28 H28C 0.9800
C29 C30 1.514(6)
C29 P1 1.869(4)
C29 H29A 0.9900
C29 H29B 0.9900
C30 H30A 0.9800
C30 H30B 0.9800
C30 H30C 0.9800
C31 C32 1.527(4)
C31 P1 1.809(3)
C31 H31A 0.9900
C31 H31B 0.9900
C32 H32A 0.9800
C32 H32B 0.9800
C32 H32C 0.9800
O1 P3 1.5230(18)
O1 Pd1 2.1368(17)
O2 P3 1.4910(19)
P1 Pd1 2.3124(7)
P2 Pd1 2.3209(6)

loop_
_geom_torsion_atom_site_label_1
_geom_torsion_atom_site_label_2
_geom_torsion_atom_site_label_3
_geom_torsion_atom_site_label_4
_geom_torsion
C8 C1 C2 C3 -24.3(4)
Pd1 C1 C2 C3 155.7(2)
C8 C1 C2 C7 156.5(3)
Pd1 C1 C2 C7 -23.5(3)
C7 C2 C3 C4 -0.2(4)
C1 C2 C3 C4 -179.4(3)
C2 C3 C4 C5 -1.2(5)
C3 C4 C5 C6 1.2(6)
C4 C5 C6 C7 0.2(6)
C5 C6 C7 C2 -1.6(5)
C3 C2 C7 C6 1.6(4)
C1 C2 C7 C6 -179.2(3)
C14 C9 C10 C11 0.2(4)
P3 C9 C10 C11 178.8(2)
C9 C10 C11 C12 0.1(5)
C10 C11 C12 C13 -0.3(5)
C11 C12 C13 C14 0.3(5)
C10 C9 C14 C13 -0.2(4)
P3 C9 C14 C13 -178.8(2)
C12 C13 C14 C9 0.0(5)
C18 C15 C16 C17 1.0(4)
P3 C15 C16 C17 -176.6(2)
C15 C16 C17 C20 -0.2(4)
C16 C15 C18 C19 -1.0(4)
P3 C15 C18 C19 176.6(2)
C15 C18 C19 C20 0.2(4)
C18 C19 C20 C17 0.6(5)
C16 C17 C20 C19 -0.7(5)
C32 C31 P1 C27 50.7(3)
C32 C31 P1 C29 -56.7(3)
C32 C31 P1 Pd1 -177.8(2)
C28 C27 P1 C31 83.2(3)
C28 C27 P1 C29 -167.8(3)
C28 C27 P1 Pd1 -51.8(4)
C30 C29 P1 C31 -70.9(3)
C30 C29 P1 C27 175.7(3)
C30 C29 P1 Pd1 57.0(3)
C22 C21 P2 C23 -169.5(3)
C22 C21 P2 C25 79.8(3)
C22 C21 P2 Pd1 -48.3(3)
C24 C23 P2 C21 175.7(3)
C24 C23 P2 C25 -74.5(3)
C24 C23 P2 Pd1 56.6(3)
C26 C25 P2 C21 59.2(3)
C26 C25 P2 C23 -50.2(3)
C26 C25 P2 Pd1 -178.1(3)
Pd1 O1 P3 O2 9.6(2)
Pd1 O1 P3 C15 -114.85(14)
Pd1 O1 P3 C9 133.46(14)
C16 C15 P3 O2 -3.2(2)
C18 C15 P3 O2 179.23(19)
C16 C15 P3 O1 127.6(2)
C18 C15 P3 O1 -49.9(2)
C16 C15 P3 C9 -120.7(2)
C18 C15 P3 C9 61.7(2)
C14 C9 P3 O2 157.3(2)
C10 C9 P3 O2 -21.3(2)
C14 C9 P3 O1 27.0(3)
C10 C9 P3 O1 -151.6(2)
C14 C9 P3 C15 -85.4(2)
C10 C9 P3 C15 96.0(2)
C8 C1 Pd1 P1 -85.2(3)
C2 C1 Pd1 P1 94.78(19)
C8 C1 Pd1 P2 99.0(3)
C2 C1 Pd1 P2 -80.96(19)
P3 O1 Pd1 P1 108.45(14)
P3 O1 Pd1 P2 -75.88(14)
C31 P1 Pd1 C1 -20.77(16)
C27 P1 Pd1 C1 109.43(17)
C29 P1 Pd1 C1 -139.22(15)
C31 P1 Pd1 O1 161.87(14)
C27 P1 Pd1 O1 -67.93(16)
C29 P1 Pd1 O1 43.42(14)
C21 P2 Pd1 C1 143.03(16)
C23 P2 Pd1 C1 -101.39(17)
C25 P2 Pd1 C1 23.04(15)
C21 P2 Pd1 O1 -39.51(15)
C23 P2 Pd1 O1 76.07(16)
C25 P2 Pd1 O1 -159.50(13)
